data_7706441
loop_
_publ_author_name
'Ding, Yi'
'Ruth, Paul Niklas'
'Herbst-Irmer, Regine'
'Stalke, Dietmar'
'Yang, Zhi'
'Roesky, Herbert W.'

_publ_section_title
;
 Pentamethyl- and 1,2,4-tri(tert-butyl)cyclopentadienyl containing p-block
 complexes - differences and similarities.
;
_journal_issue 6
_journal_name_full 'Dalton transactions (Cambridge, England : 2003)'
_journal_page_first 2067
_journal_page_last 2074
_journal_paper_doi 10.1039/d0dt04412a
_journal_volume 50
_journal_year 2021
_chemical_formula_moiety 'C17 H29 Sn, 0.5(Br0.62 Cl5.38 Sn2)'
_chemical_formula_sum 'C17 H29 Br0.31 Cl2.69 Sn2'
_chemical_formula_weight 590.89
_space_group_crystal_system monoclinic
_space_group_IT_number 15
_space_group_name_Hall '-C 2yc'
_space_group_name_H-M_alt 'C 1 2/c 1'
_atom_sites_solution_hydrogens geom
_audit_creation_method SHELXL-2018/3
_audit_update_record
;
2020-12-11 deposited with the CCDC.	2021-01-18 downloaded from the CCDC.
;
_cell_angle_alpha 90
_cell_angle_beta 106.84(2)
_cell_angle_gamma 90
_cell_formula_units_Z 8
_cell_length_a 27.222(3)
_cell_length_b 8.752(2)
_cell_length_c 19.398(2)
_cell_measurement_reflns_used 9543
_cell_measurement_temperature 100(2)
_cell_measurement_theta_max 28.294
_cell_measurement_theta_min 2.455
_cell_volume 4423.3(13)
_computing_cell_refinement 'SAINT V8.30C'
_computing_data_collection 'APEX2 v2012.2'
_computing_data_reduction 'SAINT V8.30C'
_computing_molecular_graphics 'XP Version 5.1'
_computing_publication_material 'XP Version 5.1'
_computing_structure_refinement 'SHELXL-2018/3 (Sheldrick, 2018)'
_computing_structure_solution 'SHELXT(G.M.Sheldrick,Acta Cryst.(2015)A71,3-8)'
_diffrn_ambient_temperature 100(2)
_diffrn_measured_fraction_theta_full 1.000
_diffrn_measured_fraction_theta_max 0.998
_diffrn_measurement_device_type 'Bruker Smart APEX II Quazar'
_diffrn_measurement_method 'omega scans'
_diffrn_radiation_type MoK\a
_diffrn_radiation_wavelength 0.71073
_diffrn_reflns_av_R_equivalents 0.0205
_diffrn_reflns_av_unetI/netI 0.0137
_diffrn_reflns_Laue_measured_fraction_full 1.000
_diffrn_reflns_Laue_measured_fraction_max 0.998
_diffrn_reflns_limit_h_max 36
_diffrn_reflns_limit_h_min -36
_diffrn_reflns_limit_k_max 11
_diffrn_reflns_limit_k_min -11
_diffrn_reflns_limit_l_max 25
_diffrn_reflns_limit_l_min -25
_diffrn_reflns_number 33569
_diffrn_reflns_point_group_measured_fraction_full 1.000
_diffrn_reflns_point_group_measured_fraction_max 0.998
_diffrn_reflns_theta_full 25.242
_diffrn_reflns_theta_max 28.308
_diffrn_reflns_theta_min 1.563
_diffrn_source 'INCOATEC Microsource'
_exptl_absorpt_coefficient_mu 3.138
_exptl_absorpt_correction_T_max 0.2627
_exptl_absorpt_correction_T_min 0.1895
_exptl_absorpt_correction_type multi-scan
_exptl_absorpt_process_details
;
 SADABS 2016/2: Krause, L., Herbst-Irmer, R., Sheldrick G.M. & Stalke D.,
 J. Appl. Cryst. 48 (2015) 3-10
;
_exptl_crystal_colour yellow
_exptl_crystal_density_diffrn 1.775
_exptl_crystal_description block
_exptl_crystal_F_000 2301
_exptl_crystal_size_max 0.346
_exptl_crystal_size_mid 0.249
_exptl_crystal_size_min 0.138
_refine_diff_density_max 0.426
_refine_diff_density_min -0.214
_refine_diff_density_rms 0.060
_refine_ls_extinction_method none
_refine_ls_goodness_of_fit_ref 1.046
_refine_ls_hydrogen_treatment constr
_refine_ls_matrix_type full
_refine_ls_number_parameters 220
_refine_ls_number_reflns 5495
_refine_ls_number_restraints 6
_refine_ls_restrained_S_all 1.049
_refine_ls_R_factor_all 0.0163
_refine_ls_R_factor_gt 0.0140
_refine_ls_shift/su_max 0.007
_refine_ls_shift/su_mean 0.000
_refine_ls_structure_factor_coef Fsqd
_refine_ls_weighting_details 'w=1/[\s^2^(Fo^2^)+(0.0142P)^2^+3.9485P] where P=(Fo^2^+2Fc^2^)/3'
_refine_ls_weighting_scheme calc
_refine_ls_wR_factor_gt 0.0320
_refine_ls_wR_factor_ref 0.0329
_reflns_Friedel_coverage 0.000
_reflns_number_gt 5100
_reflns_number_total 5495
_reflns_threshold_expression 'I > 2\s(I)'
_cod_data_source_file d0dt04412a2.cif
_cod_data_source_block sad
_cod_depositor_comments 'Adding full bibliography for 7706437--7706443.cif.'
_cod_original_sg_symbol_H-M 'C 2/c'
_cod_database_code 7706441
_shelx_shelxl_version_number 2018/3
_shelx_space_group_comment
;
The symmetry employed for this shelxl refinement is uniquely defined
by the following loop, which should always be used as a source of
symmetry information in preference to the above space-group names.
They are only intended as comments.
;
_shelx_estimated_absorpt_t_min 0.410
_shelx_estimated_absorpt_t_max 0.671

loop_
_space_group_symop_operation_xyz
'x, y, z'
'-x, y, -z+1/2'
'x+1/2, y+1/2, z'
'-x+1/2, y+1/2, -z+1/2'
'-x, -y, -z'
'x, -y, z-1/2'
'-x+1/2, -y+1/2, -z'
'x+1/2, -y+1/2, z-1/2'

loop_
_atom_site_label
_atom_site_type_symbol
_atom_site_fract_x
_atom_site_fract_y
_atom_site_fract_z
_atom_site_U_iso_or_equiv
_atom_site_adp_type
_atom_site_occupancy
_atom_site_site_symmetry_order
_atom_site_calc_flag
_atom_site_refinement_flags_posn
_atom_site_refinement_flags_adp
_atom_site_refinement_flags_occupancy
_atom_site_disorder_assembly
_atom_site_disorder_group
Sn1 Sn 0.80618(2) 0.38466(2) 0.58849(2) 0.01668(3) Uani 1 1 d D . . . .
Cl1 Cl 0.73397(7) 0.4531(2) 0.47841(8) 0.0220(2) Uani 0.8986(14) 1 d D . P A 1
Cl2 Cl 0.8081(3) 0.6685(6) 0.6197(3) 0.0224(3) Uani 0.8366(14) 1 d D . P A 1
Cl3 Cl 0.87027(4) 0.41250(15) 0.52122(6) 0.02517(17) Uani 0.9555(14) 1 d D . P A 1
Br1 Br 0.7370(3) 0.4541(9) 0.4670(3) 0.0220(2) Uani 0.1014(14) 1 d D . P A 2
Br2 Br 0.8071(6) 0.6770(13) 0.6249(7) 0.0224(3) Uani 0.1634(14) 1 d D . P A 2
Br3 Br 0.8803(4) 0.4074(16) 0.5296(7) 0.02517(17) Uani 0.0445(14) 1 d D . P A 2
Sn2 Sn 0.67343(2) 0.72976(2) 0.53390(2) 0.01543(3) Uani 1 1 d . . . . .
C1 C 0.63107(5) 0.57623(15) 0.61358(7) 0.0133(3) Uani 1 1 d . . . . .
C2 C 0.60725(5) 0.72687(15) 0.60631(7) 0.0132(3) Uani 1 1 d . . . . .
C3 C 0.58095(5) 0.74579(15) 0.53147(7) 0.0145(3) Uani 1 1 d . . . . .
H3 H 0.562096 0.834342 0.511130 0.017 Uiso 1 1 calc R U . . .
C4 C 0.58684(5) 0.61429(15) 0.49166(7) 0.0140(3) Uani 1 1 d . . . . .
C5 C 0.61763(5) 0.51134(15) 0.54296(7) 0.0140(3) Uani 1 1 d . . . . .
H5 H 0.627877 0.412847 0.531812 0.017 Uiso 1 1 calc R U . . .
C6 C 0.65943(5) 0.47768(15) 0.67869(7) 0.0159(3) Uani 1 1 d . . . . .
C7 C 0.68988(6) 0.35012(18) 0.65488(9) 0.0249(3) Uani 1 1 d . . . . .
H7A H 0.666072 0.281933 0.621060 0.037 Uiso 1 1 calc R U . . .
H7B H 0.709242 0.291707 0.697131 0.037 Uiso 1 1 calc R U . . .
H7C H 0.713731 0.395491 0.631301 0.037 Uiso 1 1 calc R U . . .
C8 C 0.61884(6) 0.39883(17) 0.70756(8) 0.0218(3) Uani 1 1 d . . . . .
H8A H 0.596182 0.336862 0.669293 0.033 Uiso 1 1 calc R U . . .
H8B H 0.598547 0.476439 0.723455 0.033 Uiso 1 1 calc R U . . .
H8C H 0.635959 0.332999 0.748303 0.033 Uiso 1 1 calc R U . . .
C9 C 0.69872(6) 0.56335(19) 0.73950(9) 0.0251(3) Uani 1 1 d . . . . .
H9A H 0.725015 0.609188 0.720570 0.038 Uiso 1 1 calc R U . . .
H9B H 0.714932 0.491563 0.778166 0.038 Uiso 1 1 calc R U . . .
H9C H 0.681239 0.643876 0.758487 0.038 Uiso 1 1 calc R U . . .
C10 C 0.60592(6) 0.85439(16) 0.66087(8) 0.0170(3) Uani 1 1 d . . . . .
C11 C 0.65843(6) 0.93447(17) 0.68865(8) 0.0222(3) Uani 1 1 d . . . . .
H11A H 0.667215 0.982925 0.648234 0.033 Uiso 1 1 calc R U . . .
H11B H 0.684755 0.858941 0.711240 0.033 Uiso 1 1 calc R U . . .
H11C H 0.656697 1.012418 0.724142 0.033 Uiso 1 1 calc R U . . .
C12 C 0.56656(6) 0.97771(17) 0.62449(8) 0.0233(3) Uani 1 1 d . . . . .
H12A H 0.577169 1.025807 0.585461 0.035 Uiso 1 1 calc R U . . .
H12B H 0.564723 1.055299 0.660087 0.035 Uiso 1 1 calc R U . . .
H12C H 0.532745 0.930492 0.604771 0.035 Uiso 1 1 calc R U . . .
C13 C 0.58825(6) 0.79366(18) 0.72434(8) 0.0216(3) Uani 1 1 d . . . . .
H13A H 0.554410 0.745874 0.705877 0.032 Uiso 1 1 calc R U . . .
H13B H 0.586127 0.878542 0.756301 0.032 Uiso 1 1 calc R U . . .
H13C H 0.612955 0.717920 0.751210 0.032 Uiso 1 1 calc R U . . .
C14 C 0.55969(5) 0.58042(17) 0.41302(8) 0.0170(3) Uani 1 1 d . . . . .
C15 C 0.54461(7) 0.7280(2) 0.36998(9) 0.0307(4) Uani 1 1 d . . . . .
H15A H 0.527156 0.703187 0.319564 0.046 Uiso 1 1 calc R U . . .
H15B H 0.575507 0.788084 0.372708 0.046 Uiso 1 1 calc R U . . .
H15C H 0.521512 0.787507 0.390080 0.046 Uiso 1 1 calc R U . . .
C16 C 0.51134(7) 0.4871(3) 0.41044(9) 0.0360(4) Uani 1 1 d . . . . .
H16A H 0.492958 0.462855 0.360268 0.054 Uiso 1 1 calc R U . . .
H16B H 0.488979 0.546820 0.431743 0.054 Uiso 1 1 calc R U . . .
H16C H 0.521269 0.392096 0.437664 0.054 Uiso 1 1 calc R U . . .
C17 C 0.59351(6) 0.48451(19) 0.37919(8) 0.0241(3) Uani 1 1 d . . . . .
H17A H 0.574433 0.459453 0.329390 0.036 Uiso 1 1 calc R U . . .
H17B H 0.603402 0.389994 0.406819 0.036 Uiso 1 1 calc R U . . .
H17C H 0.624391 0.542554 0.379664 0.036 Uiso 1 1 calc R U . . .

loop_
_atom_site_aniso_label
_atom_site_aniso_U_11
_atom_site_aniso_U_22
_atom_site_aniso_U_33
_atom_site_aniso_U_23
_atom_site_aniso_U_13
_atom_site_aniso_U_12
Sn1 0.01794(5) 0.01582(5) 0.01581(5) 0.00293(4) 0.00414(4) 0.00106(4)
Cl1 0.0226(3) 0.01838(17) 0.0208(5) -0.0014(4) -0.0003(3) 0.00303(18)
Cl2 0.0304(3) 0.0168(6) 0.0183(8) -0.0033(4) 0.0046(5) -0.0016(4)
Cl3 0.0286(4) 0.0188(2) 0.0336(4) 0.0031(2) 0.0179(4) 0.0017(3)
Br1 0.0226(3) 0.01838(17) 0.0208(5) -0.0014(4) -0.0003(3) 0.00303(18)
Br2 0.0304(3) 0.0168(6) 0.0183(8) -0.0033(4) 0.0046(5) -0.0016(4)
Br3 0.0286(4) 0.0188(2) 0.0336(4) 0.0031(2) 0.0179(4) 0.0017(3)
Sn2 0.01430(5) 0.01647(5) 0.01569(5) 0.00034(4) 0.00460(4) -0.00235(3)
C1 0.0133(6) 0.0132(6) 0.0138(6) 0.0007(5) 0.0048(5) -0.0017(5)
C2 0.0128(6) 0.0134(6) 0.0141(6) -0.0008(5) 0.0048(5) -0.0010(5)
C3 0.0127(6) 0.0152(6) 0.0153(7) 0.0002(5) 0.0037(5) 0.0007(5)
C4 0.0116(6) 0.0161(6) 0.0143(6) -0.0007(5) 0.0038(5) -0.0017(5)
C5 0.0137(6) 0.0120(6) 0.0166(7) -0.0002(5) 0.0050(5) -0.0016(5)
C6 0.0186(7) 0.0141(6) 0.0144(6) 0.0018(5) 0.0039(5) 0.0004(5)
C7 0.0287(8) 0.0221(7) 0.0245(8) 0.0062(6) 0.0086(7) 0.0104(6)
C8 0.0273(8) 0.0203(7) 0.0187(7) 0.0046(6) 0.0080(6) -0.0019(6)
C9 0.0239(8) 0.0239(8) 0.0209(8) 0.0022(6) -0.0038(6) -0.0004(6)
C10 0.0207(7) 0.0140(6) 0.0164(7) -0.0032(5) 0.0052(6) -0.0005(5)
C11 0.0265(8) 0.0173(7) 0.0216(8) -0.0046(6) 0.0052(6) -0.0051(6)
C12 0.0312(8) 0.0171(7) 0.0225(8) -0.0017(6) 0.0091(6) 0.0072(6)
C13 0.0283(8) 0.0206(7) 0.0177(7) -0.0040(6) 0.0097(6) -0.0014(6)
C14 0.0161(7) 0.0207(7) 0.0130(6) -0.0017(5) 0.0024(5) -0.0008(5)
C15 0.0405(10) 0.0281(8) 0.0159(8) 0.0007(6) -0.0040(7) 0.0094(7)
C16 0.0251(9) 0.0608(12) 0.0216(8) -0.0116(8) 0.0061(7) -0.0195(8)
C17 0.0293(8) 0.0279(8) 0.0150(7) -0.0032(6) 0.0060(6) 0.0047(6)

loop_
_atom_type_symbol
_atom_type_description
_atom_type_scat_dispersion_real
_atom_type_scat_dispersion_imag
_atom_type_scat_source
C C 0.0033 0.0016 'International Tables Vol C Tables 4.2.6.8 and 6.1.1.4'
H H 0.0000 0.0000 'International Tables Vol C Tables 4.2.6.8 and 6.1.1.4'
Cl Cl 0.1484 0.1585 'International Tables Vol C Tables 4.2.6.8 and 6.1.1.4'
Sn Sn -0.6537 1.4246 'International Tables Vol C Tables 4.2.6.8 and 6.1.1.4'
Br Br -0.2901 2.4595 'International Tables Vol C Tables 4.2.6.8 and 6.1.1.4'

loop_
_geom_angle_atom_site_label_1
_geom_angle_atom_site_label_2
_geom_angle_atom_site_label_3
_geom_angle
_geom_angle_site_symmetry_1
_geom_angle_site_symmetry_3
_geom_angle_publ_flag
Cl3 Sn1 Cl1 91.48(4) . . ?
Cl3 Sn1 Cl2 93.44(16) . . ?
Cl1 Sn1 Cl2 85.83(15) . . ?
Br3 Sn1 Br1 91.9(3) . . ?
Br3 Sn1 Br2 95.4(5) . . ?
Br1 Sn1 Br2 88.0(4) . . ?
C4 Sn2 C5 33.35(4) . . ?
C4 Sn2 C3 33.12(4) . . ?
C5 Sn2 C3 54.00(4) . . ?
C4 Sn2 C1 55.50(5) . . ?
C5 Sn2 C1 32.90(4) . . ?
C3 Sn2 C1 54.24(5) . . ?
C4 Sn2 C2 55.21(4) . . ?
C5 Sn2 C2 54.29(4) . . ?
C3 Sn2 C2 32.56(4) . . ?
C1 Sn2 C2 32.91(4) . . ?
C5 C1 C2 106.46(12) . . ?
C5 C1 C6 119.47(12) . . ?
C2 C1 C6 133.57(12) . . ?
C5 C1 Sn2 70.42(8) . . ?
C2 C1 Sn2 74.49(8) . . ?
C6 C1 Sn2 125.64(9) . . ?
C3 C2 C1 106.30(12) . . ?
C3 C2 C10 120.49(12) . . ?
C1 C2 C10 133.20(12) . . ?
C3 C2 Sn2 70.73(8) . . ?
C1 C2 Sn2 72.60(7) . . ?
C10 C2 Sn2 121.54(9) . . ?
C4 C3 C2 110.85(12) . . ?
C4 C3 Sn2 72.20(8) . . ?
C2 C3 Sn2 76.70(8) . . ?
C4 C3 H3 124.6 . . ?
C2 C3 H3 124.6 . . ?
Sn2 C3 H3 118.2 . . ?
C3 C4 C5 105.63(12) . . ?
C3 C4 C14 127.25(12) . . ?
C5 C4 C14 126.57(12) . . ?
C3 C4 Sn2 74.68(8) . . ?
C5 C4 Sn2 73.46(8) . . ?
C14 C4 Sn2 123.47(9) . . ?
C4 C5 C1 110.75(12) . . ?
C4 C5 Sn2 73.19(8) . . ?
C1 C5 Sn2 76.68(8) . . ?
C4 C5 H5 124.6 . . ?
C1 C5 H5 124.6 . . ?
Sn2 C5 H5 117.2 . . ?
C9 C6 C7 105.57(13) . . ?
C9 C6 C8 110.64(12) . . ?
C7 C6 C8 106.84(12) . . ?
C9 C6 C1 115.34(12) . . ?
C7 C6 C1 110.24(12) . . ?
C8 C6 C1 107.90(12) . . ?
C6 C7 H7A 109.5 . . ?
C6 C7 H7B 109.5 . . ?
H7A C7 H7B 109.5 . . ?
C6 C7 H7C 109.5 . . ?
H7A C7 H7C 109.5 . . ?
H7B C7 H7C 109.5 . . ?
C6 C8 H8A 109.5 . . ?
C6 C8 H8B 109.5 . . ?
H8A C8 H8B 109.5 . . ?
C6 C8 H8C 109.5 . . ?
H8A C8 H8C 109.5 . . ?
H8B C8 H8C 109.5 . . ?
C6 C9 H9A 109.5 . . ?
C6 C9 H9B 109.5 . . ?
H9A C9 H9B 109.5 . . ?
C6 C9 H9C 109.5 . . ?
H9A C9 H9C 109.5 . . ?
H9B C9 H9C 109.5 . . ?
C13 C10 C12 105.73(12) . . ?
C13 C10 C11 110.49(12) . . ?
C12 C10 C11 107.03(12) . . ?
C13 C10 C2 111.89(12) . . ?
C12 C10 C2 110.08(12) . . ?
C11 C10 C2 111.36(12) . . ?
C10 C11 H11A 109.5 . . ?
C10 C11 H11B 109.5 . . ?
H11A C11 H11B 109.5 . . ?
C10 C11 H11C 109.5 . . ?
H11A C11 H11C 109.5 . . ?
H11B C11 H11C 109.5 . . ?
C10 C12 H12A 109.5 . . ?
C10 C12 H12B 109.5 . . ?
H12A C12 H12B 109.5 . . ?
C10 C12 H12C 109.5 . . ?
H12A C12 H12C 109.5 . . ?
H12B C12 H12C 109.5 . . ?
C10 C13 H13A 109.5 . . ?
C10 C13 H13B 109.5 . . ?
H13A C13 H13B 109.5 . . ?
C10 C13 H13C 109.5 . . ?
H13A C13 H13C 109.5 . . ?
H13B C13 H13C 109.5 . . ?
C4 C14 C17 111.12(12) . . ?
C4 C14 C15 111.04(12) . . ?
C17 C14 C15 109.26(13) . . ?
C4 C14 C16 107.41(12) . . ?
C17 C14 C16 108.11(13) . . ?
C15 C14 C16 109.84(14) . . ?
C14 C15 H15A 109.5 . . ?
C14 C15 H15B 109.5 . . ?
H15A C15 H15B 109.5 . . ?
C14 C15 H15C 109.5 . . ?
H15A C15 H15C 109.5 . . ?
H15B C15 H15C 109.5 . . ?
C14 C16 H16A 109.5 . . ?
C14 C16 H16B 109.5 . . ?
H16A C16 H16B 109.5 . . ?
C14 C16 H16C 109.5 . . ?
H16A C16 H16C 109.5 . . ?
H16B C16 H16C 109.5 . . ?
C14 C17 H17A 109.5 . . ?
C14 C17 H17B 109.5 . . ?
H17A C17 H17B 109.5 . . ?
C14 C17 H17C 109.5 . . ?
H17A C17 H17C 109.5 . . ?
H17B C17 H17C 109.5 . . ?

loop_
_geom_bond_atom_site_label_1
_geom_bond_atom_site_label_2
_geom_bond_distance
_geom_bond_site_symmetry_2
_geom_bond_publ_flag
Sn1 Cl3 2.4747(12) . ?
Sn1 Cl1 2.5200(19) . ?
Sn1 Cl2 2.554(5) . ?
Sn1 Br3 2.599(11) . ?
Sn1 Br1 2.627(7) . ?
Sn1 Br2 2.653(10) . ?
Sn2 C4 2.4759(14) . ?
Sn2 C5 2.4793(14) . ?
Sn2 C3 2.5080(14) . ?
Sn2 C1 2.5606(14) . ?
Sn2 C2 2.5856(14) . ?
C1 C5 1.4293(19) . ?
C1 C2 1.4580(19) . ?
C1 C6 1.5395(19) . ?
C2 C3 1.4300(19) . ?
C2 C10 1.5457(19) . ?
C3 C4 1.4207(19) . ?
C3 H3 0.9500 . ?
C4 C5 1.4218(19) . ?
C4 C14 1.5191(19) . ?
C5 H5 0.9500 . ?
C6 C9 1.538(2) . ?
C6 C7 1.539(2) . ?
C6 C8 1.539(2) . ?
C7 H7A 0.9800 . ?
C7 H7B 0.9800 . ?
C7 H7C 0.9800 . ?
C8 H8A 0.9800 . ?
C8 H8B 0.9800 . ?
C8 H8C 0.9800 . ?
C9 H9A 0.9800 . ?
C9 H9B 0.9800 . ?
C9 H9C 0.9800 . ?
C10 C13 1.540(2) . ?
C10 C12 1.540(2) . ?
C10 C11 1.542(2) . ?
C11 H11A 0.9800 . ?
C11 H11B 0.9800 . ?
C11 H11C 0.9800 . ?
C12 H12A 0.9800 . ?
C12 H12B 0.9800 . ?
C12 H12C 0.9800 . ?
C13 H13A 0.9800 . ?
C13 H13B 0.9800 . ?
C13 H13C 0.9800 . ?
C14 C17 1.527(2) . ?
C14 C15 1.528(2) . ?
C14 C16 1.538(2) . ?
C15 H15A 0.9800 . ?
C15 H15B 0.9800 . ?
C15 H15C 0.9800 . ?
C16 H16A 0.9800 . ?
C16 H16B 0.9800 . ?
C16 H16C 0.9800 . ?
C17 H17A 0.9800 . ?
C17 H17B 0.9800 . ?
C17 H17C 0.9800 . ?
